data_7111460
loop_
_publ_author_name
'Mungur, Shaheed A.'
'Liddle, Stephen T.'
'Wilson, Claire'
'Sarsfield, Mark J.'
'Arnold, Polly L.'

_publ_section_title
;
 Bent metal carbene geometries in amido N-heterocyclic carbene complexes
;
_journal_issue 23
_journal_name_full 'Chemical Communications'
_journal_page_first 2738
_journal_page_last 2739
_journal_paper_doi 10.1039/b410074c
_journal_year 2004
_chemical_formula_moiety 'C26 H48 Mg N6'
_chemical_formula_sum 'C26 H48 Mg N6'
_chemical_formula_weight 469.01
_chemical_name_systematic
;
?
;
_space_group_IT_number 15
_symmetry_cell_setting monoclinic
_symmetry_space_group_name_Hall '-C 2yc'
_symmetry_space_group_name_H-M 'C 1 2/c 1'
_atom_sites_solution_hydrogens geom
_atom_sites_solution_primary direct
_atom_sites_solution_secondary difmap
_audit_creation_method 'enCIFer editing of SHELXL97 CIF output'
_cell_angle_alpha 90.00
_cell_angle_beta 95.341(2)
_cell_angle_gamma 90.00
_cell_formula_units_Z 8
_cell_length_a 11.4773(8)
_cell_length_b 17.5050(13)
_cell_length_c 28.222(2)
_cell_measurement_reflns_used 6054
_cell_measurement_temperature 150(2)
_cell_measurement_theta_max 27.26
_cell_measurement_theta_min 2.19
_cell_volume 5645.5(7)
_computing_cell_refinement 'Bruker SAINT version 6.36a (Bruker, 2000)'
_computing_data_collection 'Bruker SMART version 5.625 (Bruker, 2001)'
_computing_data_reduction 'Bruker SAINT; Bruker SHELXTL (Bruker, 2001)'
_computing_molecular_graphics 'Bruker SHELXTL'
_computing_publication_material 'enCIFer(Allen et al.,2004);PLATON(Spek,2003)'
_computing_structure_refinement 'SHELXL-97 (Sheldrick, 1997)'
_computing_structure_solution 'Bruker SHELXTL'
_diffrn_ambient_temperature 150(2)
_diffrn_measured_fraction_theta_full 0.999
_diffrn_measured_fraction_theta_max 0.998
_diffrn_measurement_device_type 'Bruker SMART APEX CCD diffractometer'
_diffrn_measurement_method '\w rotation with narrow frames'
_diffrn_radiation_monochromator graphite
_diffrn_radiation_source 'normal-focus sealed tube'
_diffrn_radiation_type MoK\a
_diffrn_radiation_wavelength 0.71073
_diffrn_reflns_av_R_equivalents 0.032
_diffrn_reflns_av_sigmaI/netI 0.033
_diffrn_reflns_limit_h_max 14
_diffrn_reflns_limit_h_min -14
_diffrn_reflns_limit_k_max 22
_diffrn_reflns_limit_k_min -22
_diffrn_reflns_limit_l_max 36
_diffrn_reflns_limit_l_min -36
_diffrn_reflns_number 24105
_diffrn_reflns_theta_full 26.00
_diffrn_reflns_theta_max 27.49
_diffrn_reflns_theta_min 2.13
_diffrn_standards_decay_% 0
_diffrn_standards_number 0
_exptl_absorpt_coefficient_mu 0.087
_exptl_absorpt_correction_T_max 0.985
_exptl_absorpt_correction_T_min 0.960
_exptl_absorpt_correction_type empirical
_exptl_absorpt_process_details '(SADABS; Bruker, 2001)'
_exptl_crystal_colour colourless
_exptl_crystal_density_diffrn 1.104
_exptl_crystal_density_method 'not measured'
_exptl_crystal_description block
_exptl_crystal_F_000 2064
_exptl_crystal_size_max 0.47
_exptl_crystal_size_mid 0.44
_exptl_crystal_size_min 0.17
_refine_diff_density_max 0.615
_refine_diff_density_min -0.399
_refine_diff_density_rms 0.045
_refine_ls_extinction_method none
_refine_ls_goodness_of_fit_ref 1.027
_refine_ls_hydrogen_treatment constr
_refine_ls_matrix_type full
_refine_ls_number_parameters 325
_refine_ls_number_reflns 6476
_refine_ls_number_restraints 2
_refine_ls_restrained_S_all 1.040
_refine_ls_R_factor_all 0.0703
_refine_ls_R_factor_gt 0.0455
_refine_ls_shift/su_max 0.001
_refine_ls_shift/su_mean 0.000
_refine_ls_structure_factor_coef Fsqd
_refine_ls_weighting_details 'calc w==1/[\s^2^(Fo^2^)+(0.0652P)^2^+2.7138P] where P==(Fo^2^+2Fc^2^)/3'
_refine_ls_weighting_scheme calc
_refine_ls_wR_factor_gt 0.1123
_refine_ls_wR_factor_ref 0.1252
_reflns_number_gt 4722
_reflns_number_total 6476
_reflns_threshold_expression I>2\s(I)
_cod_data_source_file b410074csup1.cif
_cod_data_source_block MGCBTB
_cod_depositor_comments
;
The following automatic conversions were performed:

'_symmetry_cell_setting' value 'Monoclinic' changed to 'monoclinic'
according to /home/saulius/struct/CIF-dictionaries/cif_core.dic
dictionary named 'cif_core.dic' version 2.4.2 from 2011-04-26.

Automatic conversion script
Id: cif_fix_values 1891 2012-01-12 08:04:46Z andrius 
;
_cod_original_cell_volume 5645.4(7)
_cod_original_sg_symbol_H-M C2/c
_cod_database_code 7111460

loop_
_symmetry_equiv_pos_as_xyz
'x, y, z'
'-x, y, -z+1/2'
'x+1/2, y+1/2, z'
'-x+1/2, y+1/2, -z+1/2'
'-x, -y, -z'
'x, -y, z-1/2'
'-x+1/2, -y+1/2, -z'
'x+1/2, -y+1/2, z-1/2'

loop_
_atom_site_label
_atom_site_type_symbol
_atom_site_fract_x
_atom_site_fract_y
_atom_site_fract_z
_atom_site_U_iso_or_equiv
_atom_site_adp_type
_atom_site_occupancy
_atom_site_symmetry_multiplicity
_atom_site_calc_flag
_atom_site_refinement_flags
_atom_site_disorder_assembly
_atom_site_disorder_group
Mg1 Mg 0.71956(4) 0.06977(3) 0.621936(17) 0.02059(13) Uani 1 1 d . . .
C1 C 0.78040(13) 0.11969(8) 0.55449(5) 0.0227(3) Uani 1 1 d . A .
N1 N 0.88119(11) 0.14109(7) 0.53624(5) 0.0250(3) Uani 1 1 d . . .
N2 N 0.69830(11) 0.12743(7) 0.51699(4) 0.0242(3) Uani 1 1 d . . .
C2 C 0.74617(15) 0.15203(10) 0.47677(6) 0.0326(4) Uani 1 1 d . A .
H2A H 0.7056 0.1611 0.4464 0.039 Uiso 1 1 calc R . .
C3 C 0.86112(15) 0.16071(10) 0.48871(6) 0.0335(4) Uani 1 1 d . A .
H3A H 0.9178 0.1771 0.4685 0.040 Uiso 1 1 calc R . .
C4 C 1.00015(14) 0.13701(10) 0.56278(7) 0.0328(4) Uani 0.80 1 d P A 1
C5 C 1.0275(2) 0.05509(15) 0.57654(11) 0.0501(7) Uani 0.80 1 d P A 1
H5A H 0.9638 0.0342 0.5934 0.075 Uiso 0.80 1 calc PR A 1
H5B H 1.1007 0.0531 0.5973 0.075 Uiso 0.80 1 calc PR A 1
H5C H 1.0357 0.0249 0.5478 0.075 Uiso 0.80 1 calc PR A 1
C6 C 1.0913(2) 0.17322(19) 0.53583(9) 0.0413(6) Uani 0.80 1 d P A 1
H6A H 1.0983 0.1447 0.5064 0.062 Uiso 0.80 1 calc PR A 1
H6B H 1.1665 0.1727 0.5553 0.062 Uiso 0.80 1 calc PR A 1
H6C H 1.0688 0.2261 0.5281 0.062 Uiso 0.80 1 calc PR A 1
C7 C 0.99594(19) 0.18341(15) 0.61041(8) 0.0384(5) Uani 0.80 1 d P A 1
H7A H 0.9768 0.2369 0.6029 0.058 Uiso 0.80 1 calc PR A 1
H7B H 1.0724 0.1807 0.6290 0.058 Uiso 0.80 1 calc PR A 1
H7C H 0.9360 0.1616 0.6290 0.058 Uiso 0.80 1 calc PR A 1
C4A C 1.00015(14) 0.13701(10) 0.56278(7) 0.0328(4) Uani 0.20 1 d PD A 2
C5A C 1.0539(8) 0.0683(4) 0.5361(3) 0.042(2) Uiso 0.20 1 d PD A 2
H5A1 H 1.0066 0.0223 0.5396 0.063 Uiso 0.20 1 calc PR A 2
H5A2 H 1.1342 0.0590 0.5498 0.063 Uiso 0.20 1 calc PR A 2
H5A3 H 1.0541 0.0807 0.5022 0.063 Uiso 0.20 1 calc PR A 2
C6A C 1.0627(11) 0.2063(7) 0.5456(4) 0.045(3) Uiso 0.20 1 d P A 2
H6A1 H 1.0542 0.2074 0.5107 0.068 Uiso 0.20 1 calc PR A 2
H6A2 H 1.1459 0.2036 0.5569 0.068 Uiso 0.20 1 calc PR A 2
H6A3 H 1.0285 0.2527 0.5579 0.068 Uiso 0.20 1 calc PR A 2
C7A C 1.0000(9) 0.1183(6) 0.61418(19) 0.045(2) Uiso 0.20 1 d PD A 2
H7A1 H 0.9537 0.1564 0.6296 0.068 Uiso 0.20 1 calc PR A 2
H7A2 H 1.0805 0.1186 0.6292 0.068 Uiso 0.20 1 calc PR A 2
H7A3 H 0.9657 0.0676 0.6176 0.068 Uiso 0.20 1 calc PR A 2
C8 C 0.57416(14) 0.10558(10) 0.51617(6) 0.0292(4) Uani 1 1 d . A .
H8A H 0.5685 0.0493 0.5133 0.035 Uiso 1 1 calc R . .
H8B H 0.5314 0.1279 0.4874 0.035 Uiso 1 1 calc R . .
C9 C 0.51350(14) 0.13007(10) 0.55912(6) 0.0300(4) Uani 1 1 d . . .
H9A H 0.5289 0.1851 0.5649 0.036 Uiso 1 1 calc R A .
H9B H 0.4280 0.1237 0.5517 0.036 Uiso 1 1 calc R . .
N3 N 0.54939(11) 0.08835(7) 0.60229(5) 0.0249(3) Uani 1 1 d . A .
C10 C 0.45180(13) 0.06901(10) 0.63017(6) 0.0286(3) Uani 1 1 d . . .
C11 C 0.37766(16) 0.13917(11) 0.64078(8) 0.0421(5) Uani 1 1 d . A .
H11A H 0.4278 0.1778 0.6575 0.063 Uiso 1 1 calc R . .
H11B H 0.3163 0.1238 0.6608 0.063 Uiso 1 1 calc R . .
H11C H 0.3417 0.1606 0.6108 0.063 Uiso 1 1 calc R . .
C12 C 0.37141(16) 0.00790(11) 0.60502(7) 0.0413(4) Uani 1 1 d . A .
H12A H 0.4155 -0.0396 0.6022 0.062 Uiso 1 1 calc R . .
H12B H 0.3427 0.0260 0.5732 0.062 Uiso 1 1 calc R . .
H12C H 0.3049 -0.0016 0.6236 0.062 Uiso 1 1 calc R . .
C13 C 0.50289(16) 0.03588(11) 0.67756(6) 0.0382(4) Uani 1 1 d . A .
H13A H 0.5520 -0.0083 0.6717 0.057 Uiso 1 1 calc R . .
H13B H 0.4392 0.0198 0.6961 0.057 Uiso 1 1 calc R . .
H13C H 0.5503 0.0748 0.6953 0.057 Uiso 1 1 calc R . .
C14 C 0.78442(13) 0.12599(8) 0.69194(5) 0.0227(3) Uani 1 1 d . . .
N4 N 0.79070(11) 0.19672(7) 0.71246(5) 0.0249(3) Uani 1 1 d . . .
N5 N 0.82962(11) 0.07950(7) 0.72768(4) 0.0236(3) Uani 1 1 d . . .
C15 C 0.86213(15) 0.11948(10) 0.76879(6) 0.0314(4) Uani 1 1 d . . .
H15A H 0.8952 0.0989 0.7982 0.038 Uiso 1 1 calc R . .
C16 C 0.83801(15) 0.19298(10) 0.75924(6) 0.0328(4) Uani 1 1 d . . .
H16A H 0.8510 0.2347 0.7806 0.039 Uiso 1 1 calc R . .
C17 C 0.74356(16) 0.26940(9) 0.69095(6) 0.0316(4) Uani 1 1 d . . .
C18 C 0.63956(19) 0.29321(12) 0.71786(7) 0.0466(5) Uani 1 1 d . . .
H18A H 0.5788 0.2538 0.7140 0.070 Uiso 1 1 calc R . .
H18B H 0.6078 0.3417 0.7050 0.070 Uiso 1 1 calc R . .
H18C H 0.6655 0.2994 0.7517 0.070 Uiso 1 1 calc R . .
C19 C 0.70202(17) 0.25794(10) 0.63893(6) 0.0346(4) Uani 1 1 d . . .
H19A H 0.7677 0.2408 0.6217 0.052 Uiso 1 1 calc R . .
H19B H 0.6715 0.3063 0.6254 0.052 Uiso 1 1 calc R . .
H19C H 0.6400 0.2193 0.6360 0.052 Uiso 1 1 calc R . .
C20 C 0.8404(2) 0.32949(12) 0.69661(9) 0.0558(6) Uani 1 1 d . . .
H20A H 0.9080 0.3118 0.6808 0.084 Uiso 1 1 calc R . .
H20B H 0.8640 0.3376 0.7305 0.084 Uiso 1 1 calc R . .
H20C H 0.8115 0.3776 0.6822 0.084 Uiso 1 1 calc R . .
C21 C 0.83248(15) -0.00462(9) 0.72579(6) 0.0275(3) Uani 1 1 d . . .
H21A H 0.7522 -0.0241 0.7281 0.033 Uiso 1 1 calc R . .
H21B H 0.8821 -0.0235 0.7539 0.033 Uiso 1 1 calc R . .
C22 C 0.87789(14) -0.03784(9) 0.68156(6) 0.0269(3) Uani 1 1 d . . .
H22A H 0.9528 -0.0125 0.6765 0.032 Uiso 1 1 calc R . .
H22B H 0.8945 -0.0928 0.6872 0.032 Uiso 1 1 calc R . .
N6 N 0.79964(11) -0.03030(7) 0.63860(5) 0.0238(3) Uani 1 1 d . . .
C23 C 0.78273(14) -0.10160(9) 0.61185(6) 0.0267(3) Uani 1 1 d . . .
C24 C 0.71248(18) -0.16017(10) 0.63824(7) 0.0423(5) Uani 1 1 d . . .
H24A H 0.6348 -0.1394 0.6424 0.063 Uiso 1 1 calc R . .
H24B H 0.7537 -0.1710 0.6695 0.063 Uiso 1 1 calc R . .
H24C H 0.7041 -0.2075 0.6197 0.063 Uiso 1 1 calc R . .
C25 C 0.71339(16) -0.08308(10) 0.56439(6) 0.0362(4) Uani 1 1 d . . .
H25A H 0.6384 -0.0599 0.5703 0.054 Uiso 1 1 calc R . .
H25B H 0.6993 -0.1302 0.5460 0.054 Uiso 1 1 calc R . .
H25C H 0.7581 -0.0473 0.5465 0.054 Uiso 1 1 calc R . .
C26 C 0.89846(16) -0.13961(10) 0.60089(7) 0.0358(4) Uani 1 1 d . . .
H26A H 0.9452 -0.1031 0.5844 0.054 Uiso 1 1 calc R . .
H26B H 0.8814 -0.1844 0.5806 0.054 Uiso 1 1 calc R . .
H26C H 0.9423 -0.1555 0.6307 0.054 Uiso 1 1 calc R . .

loop_
_atom_site_aniso_label
_atom_site_aniso_U_11
_atom_site_aniso_U_22
_atom_site_aniso_U_33
_atom_site_aniso_U_23
_atom_site_aniso_U_13
_atom_site_aniso_U_12
Mg1 0.0193(2) 0.0196(2) 0.0226(3) 0.00137(19) 0.00008(19) 0.00114(19)
C1 0.0222(7) 0.0204(7) 0.0255(8) -0.0019(6) 0.0016(6) -0.0012(6)
N1 0.0221(6) 0.0262(7) 0.0270(7) 0.0020(5) 0.0029(5) -0.0023(5)
N2 0.0232(6) 0.0257(7) 0.0232(7) 0.0016(5) -0.0001(5) -0.0019(5)
C2 0.0345(9) 0.0392(10) 0.0241(8) 0.0061(7) 0.0023(7) -0.0022(7)
C3 0.0334(9) 0.0387(10) 0.0294(9) 0.0066(7) 0.0082(7) -0.0025(7)
C4 0.0190(8) 0.0337(9) 0.0453(10) 0.0074(8) 0.0006(7) -0.0032(7)
C5 0.0268(12) 0.0419(14) 0.080(2) 0.0115(13) -0.0030(12) 0.0043(10)
C6 0.0243(12) 0.0660(19) 0.0340(13) 0.0012(12) 0.0047(10) -0.0129(12)
C7 0.0260(11) 0.0574(15) 0.0312(12) 0.0014(10) -0.0004(9) -0.0099(10)
C4A 0.0190(8) 0.0337(9) 0.0453(10) 0.0074(8) 0.0006(7) -0.0032(7)
C8 0.0219(8) 0.0357(9) 0.0290(8) 0.0037(7) -0.0035(6) -0.0050(7)
C9 0.0200(8) 0.0351(9) 0.0344(9) 0.0077(7) -0.0006(6) 0.0039(6)
N3 0.0190(6) 0.0288(7) 0.0271(7) 0.0060(5) 0.0023(5) 0.0030(5)
C10 0.0208(7) 0.0313(9) 0.0341(9) 0.0023(7) 0.0045(6) 0.0007(6)
C11 0.0321(10) 0.0434(11) 0.0528(12) 0.0009(9) 0.0144(8) 0.0096(8)
C12 0.0304(9) 0.0417(11) 0.0518(12) 0.0045(9) 0.0032(8) -0.0068(8)
C13 0.0302(9) 0.0488(11) 0.0366(10) 0.0109(8) 0.0091(7) -0.0010(8)
C14 0.0224(7) 0.0212(7) 0.0248(8) 0.0007(6) 0.0031(6) -0.0001(6)
N4 0.0273(7) 0.0221(7) 0.0252(7) -0.0018(5) 0.0024(5) 0.0017(5)
N5 0.0251(7) 0.0243(7) 0.0212(6) 0.0005(5) 0.0014(5) 0.0021(5)
C15 0.0353(9) 0.0361(9) 0.0219(8) -0.0041(7) -0.0018(7) 0.0074(7)
C16 0.0376(9) 0.0324(9) 0.0276(9) -0.0093(7) -0.0011(7) 0.0064(7)
C17 0.0402(9) 0.0206(8) 0.0332(9) -0.0015(6) -0.0003(7) 0.0036(7)
C18 0.0550(12) 0.0444(11) 0.0393(11) -0.0102(9) -0.0018(9) 0.0227(10)
C19 0.0470(10) 0.0243(8) 0.0322(9) 0.0039(7) 0.0017(8) 0.0077(7)
C20 0.0690(15) 0.0307(11) 0.0646(14) 0.0013(10) -0.0095(12) -0.0140(10)
C21 0.0318(8) 0.0243(8) 0.0257(8) 0.0057(6) -0.0011(6) 0.0007(6)
C22 0.0275(8) 0.0203(8) 0.0316(9) 0.0005(6) -0.0038(6) 0.0034(6)
N6 0.0248(7) 0.0183(6) 0.0271(7) -0.0010(5) -0.0035(5) 0.0018(5)
C23 0.0282(8) 0.0206(8) 0.0306(8) -0.0023(6) -0.0011(7) 0.0021(6)
C24 0.0454(11) 0.0278(9) 0.0534(12) -0.0018(8) 0.0032(9) -0.0098(8)
C25 0.0392(10) 0.0311(9) 0.0360(10) -0.0097(7) -0.0092(8) 0.0067(8)
C26 0.0370(10) 0.0307(9) 0.0388(10) -0.0053(7) -0.0005(8) 0.0101(7)

loop_
_atom_type_symbol
_atom_type_description
_atom_type_scat_dispersion_real
_atom_type_scat_dispersion_imag
_atom_type_scat_source
C C 0.0033 0.0016 'International Tables Vol C Tables 4.2.6.8 and 6.1.1.4'
H H 0.0000 0.0000 'International Tables Vol C Tables 4.2.6.8 and 6.1.1.4'
N N 0.0061 0.0033 'International Tables Vol C Tables 4.2.6.8 and 6.1.1.4'
Mg Mg 0.0486 0.0363 'International Tables Vol C Tables 4.2.6.8 and 6.1.1.4'

loop_
_geom_angle_atom_site_label_1
_geom_angle_atom_site_label_2
_geom_angle_atom_site_label_3
_geom_angle
N3 Mg1 N6 128.09(6)
N3 Mg1 C1 94.22(6)
N6 Mg1 C1 111.26(6)
N3 Mg1 C14 113.71(6)
N6 Mg1 C14 93.92(5)
C1 Mg1 C14 117.57(6)
N2 C1 N1 103.32(13)
N2 C1 Mg1 116.64(10)
N1 C1 Mg1 139.79(11)
C1 N1 C3 111.37(13)
C1 N1 C4 124.41(13)
C3 N1 C4 123.99(14)
C1 N2 C2 111.91(13)
C1 N2 C8 125.92(13)
C2 N2 C8 121.90(13)
C3 C2 N2 106.72(15)
C2 C3 N1 106.68(15)
C6 C4 N1 112.03(16)
C6 C4 C5 113.3(2)
N1 C4 C5 109.37(15)
C6 C4 C7 107.15(17)
N1 C4 C7 107.67(14)
C5 C4 C7 107.00(19)
N2 C8 C9 115.46(13)
N3 C9 C8 114.50(13)
C9 N3 C10 113.35(12)
C9 N3 Mg1 120.53(10)
C10 N3 Mg1 125.91(10)
N3 C10 C13 107.93(13)
N3 C10 C11 112.57(14)
C13 C10 C11 107.90(15)
N3 C10 C12 111.54(14)
C13 C10 C12 107.75(14)
C11 C10 C12 108.97(14)
N5 C14 N4 103.09(13)
N5 C14 Mg1 117.22(10)
N4 C14 Mg1 139.66(11)
C14 N4 C16 111.27(13)
C14 N4 C17 126.76(13)
C16 N4 C17 121.70(13)
C14 N5 C15 112.05(13)
C14 N5 C21 125.38(13)
C15 N5 C21 122.22(13)
C16 C15 N5 106.52(14)
C15 C16 N4 107.07(14)
N4 C17 C19 110.59(13)
N4 C17 C20 108.18(15)
C19 C17 C20 110.66(16)
N4 C17 C18 107.51(14)
C19 C17 C18 109.11(15)
C20 C17 C18 110.74(16)
N5 C21 C22 115.10(13)
N6 C22 C21 114.96(13)
C22 N6 C23 113.41(12)
C22 N6 Mg1 120.64(10)
C23 N6 Mg1 125.88(10)
N6 C23 C25 107.75(13)
N6 C23 C24 111.66(14)
C25 C23 C24 108.18(14)
N6 C23 C26 113.35(13)
C25 C23 C26 107.69(14)
C24 C23 C26 108.02(14)

loop_
_geom_bond_atom_site_label_1
_geom_bond_atom_site_label_2
_geom_bond_distance
Mg1 N3 2.0065(13)
Mg1 N6 2.0136(13)
Mg1 C1 2.2632(16)
Mg1 C14 2.2697(16)
C1 N2 1.3566(19)
C1 N1 1.362(2)
N1 C3 1.383(2)
N1 C4 1.497(2)
N2 C2 1.375(2)
N2 C8 1.473(2)
C2 C3 1.340(2)
C4 C6 1.491(3)
C4 C5 1.511(3)
C4 C7 1.575(3)
C8 C9 1.515(2)
C9 N3 1.447(2)
N3 C10 1.467(2)
C10 C13 1.524(2)
C10 C11 1.539(2)
C10 C12 1.542(2)
C14 N5 1.3607(19)
C14 N4 1.3660(19)
N4 C16 1.382(2)
N4 C17 1.489(2)
N5 C15 1.376(2)
N5 C21 1.474(2)
C15 C16 1.338(2)
C17 C19 1.514(2)
C17 C20 1.528(3)
C17 C18 1.531(3)
C21 C22 1.513(2)
C22 N6 1.4459(19)
N6 C23 1.4622(19)
C23 C25 1.528(2)
C23 C24 1.539(2)
C23 C26 1.542(2)
